data_7216215
loop_
_publ_author_name
'Thomas, Lynne H.'
'Klapwijk, Anneke R.'
'Wales, Craig'
'Wilson, Chick C.'

_publ_section_title
;
 Intermolecular hydrogen transfer and solubility tuning in multi-component
 molecular crystals of the API piroxicam
;
_journal_issue 26
_journal_name_full CrystEngComm
_journal_page_first 5924
_journal_paper_doi 10.1039/c4ce00246f
_journal_volume 16
_journal_year 2014
_chemical_formula_sum 'C21 H15 Br2 N3 O8 S'
_chemical_formula_weight 629.24
_chemical_name_systematic
;
 ?
;
_space_group_IT_number 14
_symmetry_cell_setting monoclinic
_symmetry_space_group_name_Hall '-P 2ybc'
_symmetry_space_group_name_H-M 'P 1 21/c 1'
_atom_sites_solution_hydrogens mixed
_audit_creation_date 2014-01-20T12:12:56-00:00
_audit_creation_method 'WinGX routine CIF_UPDATE'
_cell_angle_alpha 90
_cell_angle_beta 100.518(11)
_cell_angle_gamma 90
_cell_formula_units_Z 4
_cell_length_a 8.8422(17)
_cell_length_b 13.437(2)
_cell_length_c 19.242(4)
_cell_measurement_temperature 100(2)
_cell_volume 2247.8(7)
_computing_cell_refinement 'Bruker APEX2 (2009)'
_computing_data_collection 'Bruker APEX2 (2009)'
_computing_data_reduction 'Bruker APEX2 (2009)'
_computing_structure_refinement 'SHELXL-2013 (Sheldrick, 2013)'
_computing_structure_solution 'SHELXS-97 (Sheldrick, 2008)'
_diffrn_ambient_temperature 100(2)
_diffrn_measured_fraction_theta_full 1
_diffrn_measured_fraction_theta_max 0.994
_diffrn_measurement_device_type 'Bruker Apex II CCD'
_diffrn_measurement_method 'CCD; rotation images'
_diffrn_radiation_monochromator graphite
_diffrn_radiation_source 'fine-focus sealed tube'
_diffrn_radiation_type MoK\a
_diffrn_radiation_wavelength 0.71073
_diffrn_reflns_av_R_equivalents 0.0952
_diffrn_reflns_Laue_measured_fraction_full 1
_diffrn_reflns_Laue_measured_fraction_max 0.994
_diffrn_reflns_limit_h_max 11
_diffrn_reflns_limit_h_min -11
_diffrn_reflns_limit_k_max 17
_diffrn_reflns_limit_k_min -17
_diffrn_reflns_limit_l_max 25
_diffrn_reflns_limit_l_min -25
_diffrn_reflns_number 62927
_diffrn_reflns_point_group_measured_fraction_full 1
_diffrn_reflns_point_group_measured_fraction_max 0.994
_diffrn_reflns_theta_full 25.242
_diffrn_reflns_theta_max 27.827
_diffrn_reflns_theta_min 1.859
_exptl_absorpt_coefficient_mu 3.755
_exptl_absorpt_correction_T_max 1
_exptl_absorpt_correction_T_min 0.7574
_exptl_absorpt_correction_type multi-scan
_exptl_absorpt_process_details 'SADABS (Blessing, 1997)'
_exptl_crystal_density_diffrn 1.859
_exptl_crystal_F_000 1248
_refine_diff_density_max 1.092
_refine_diff_density_min -0.558
_refine_diff_density_rms 0.105
_refine_ls_extinction_method none
_refine_ls_goodness_of_fit_ref 0.935
_refine_ls_hydrogen_treatment mixed
_refine_ls_matrix_type full
_refine_ls_number_parameters 333
_refine_ls_number_reflns 5308
_refine_ls_number_restraints 0
_refine_ls_restrained_S_all 0.935
_refine_ls_R_factor_all 0.049
_refine_ls_R_factor_gt 0.0319
_refine_ls_shift/su_max 0.001
_refine_ls_shift/su_mean 0
_refine_ls_structure_factor_coef Fsqd
_refine_ls_weighting_details 'w=1/[\s^2^(Fo^2^)+(0.0430P)^2^] where P=(Fo^2^+2Fc^2^)/3'
_refine_ls_weighting_scheme calc
_refine_ls_wR_factor_ref 0.0785
_reflns_number_gt 3937
_reflns_number_total 5308
_reflns_threshold_expression 'I > 2\s(I)'
_cod_data_source_file c4ce00246f2.cif
_cod_data_source_block pirox_brom
_cod_depositor_comments 'Adding full bibliography for 7216204--7216215.cif.'
_cod_original_sg_symbol_H-M 'P 21/c'
_cod_database_code 7216215

loop_
_symmetry_equiv_pos_as_xyz
'x, y, z'
'-x, y+1/2, -z+1/2'
'-x, -y, -z'
'x, -y-1/2, z-1/2'

loop_
_atom_site_label
_atom_site_fract_x
_atom_site_fract_y
_atom_site_fract_z
_atom_site_U_iso_or_equiv
_atom_site_adp_type
_atom_site_calc_flag
_atom_site_occupancy
_atom_site_type_symbol
O8 1.1700(2) 1.04258(14) 0.52587(10) 0.0197(4) Uani d 1 O
N2 1.2623(3) 0.88969(18) 0.50041(13) 0.0163(5) Uani d 1 N
C16 1.1905(3) 0.9533(2) 0.53989(15) 0.0164(6) Uani d 1 C
N3 1.4043(3) 0.83496(18) 0.41977(12) 0.0172(5) Uani d 1 N
C18 1.3513(3) 1.0078(2) 0.41690(15) 0.0176(6) Uani d 1 C
H18 1.3048 1.063 0.4333 0.021 Uiso calc 1 H
C17 1.3373(3) 0.9141(2) 0.44556(14) 0.0154(6) Uani d 1 C
C20 1.5049(4) 0.9341(2) 0.33878(16) 0.0223(7) Uani d 1 C
H20 1.5618 0.9406 0.3029 0.027 Uiso calc 1 H
C21 1.4359(3) 1.0172(2) 0.36351(16) 0.0200(6) Uani d 1 C
H21 1.4469 1.0794 0.3439 0.024 Uiso calc 1 H
C19 1.4874(4) 0.8433(2) 0.36822(16) 0.0217(7) Uani d 1 C
H19 1.533 0.7872 0.3525 0.026 Uiso calc 1 H
H3 1.398(4) 0.773(2) 0.4391(17) 0.030(9) Uiso d 1 H
H2 1.278(3) 0.836(2) 0.5153(15) 0.010(8) Uiso d 1 H
H7 1.074(4) 1.073(3) 0.6041(19) 0.036(12) Uiso d 1 H
H22 0.598(5) 0.440(3) 0.699(2) 0.057(16) Uiso d 1 H
Br1 0.19809(3) 0.45744(2) 0.48799(2) 0.02149(9) Uani d 1 Br
Br2 0.74488(3) 0.70099(2) 0.70590(2) 0.02250(9) Uani d 1 Br
S1 1.22578(8) 0.76846(5) 0.69250(4) 0.01456(15) Uani d 1 S
O7 1.0537(3) 1.06090(15) 0.63847(13) 0.0220(5) Uani d 1 O
O4 0.3060(2) 0.67725(14) 0.48205(10) 0.0197(4) Uani d 1 O
N1 1.1603(3) 0.80097(16) 0.61014(12) 0.0148(5) Uani d 1 N
O3 0.5362(2) 0.76877(14) 0.56674(11) 0.0220(5) Uani d 1 O
O2 0.6432(3) 0.48261(17) 0.70662(11) 0.0208(5) Uani d 1 O
O1 0.4306(2) 0.38790(14) 0.62070(11) 0.0240(5) Uani d 1 O
C1 0.5100(3) 0.6830(2) 0.58217(15) 0.0163(6) Uani d 1 C
O6 1.2122(2) 0.66299(14) 0.69800(10) 0.0198(5) Uani d 1 O
C3 0.3538(3) 0.5282(2) 0.54755(15) 0.0155(6) Uani d 1 C
C5 0.5658(3) 0.5351(2) 0.65329(15) 0.0161(6) Uani d 1 C
O5 1.3745(2) 0.81299(13) 0.71300(10) 0.0174(4) Uani d 1 O
C6 0.5933(3) 0.6319(2) 0.64365(15) 0.0153(6) Uani d 1 C
C8 1.0665(3) 0.7898(2) 0.80088(15) 0.0179(6) Uani d 1 C
H8A 1.1054 0.7279 0.8168 0.022 Uiso calc 1 H
C2 0.3797(3) 0.6272(2) 0.53249(14) 0.0149(6) Uani d 1 C
C4 0.4432(3) 0.4768(2) 0.60461(15) 0.0173(6) Uani d 1 C
C15 1.0296(3) 0.7405(2) 0.57157(15) 0.0191(6) Uani d 1 C
H15A 0.9389 0.7535 0.5909 0.029 Uiso calc 1 H
H15B 1.0549 0.6711 0.5766 0.029 Uiso calc 1 H
H15C 1.0111 0.7581 0.5224 0.029 Uiso calc 1 H
C9 0.9757(4) 0.8447(2) 0.83934(16) 0.0235(7) Uani d 1 C
H9A 0.9546 0.8198 0.8816 0.028 Uiso calc 1 H
C12 1.0396(3) 0.9219(2) 0.71281(15) 0.0154(6) Uani d 1 C
C7 1.0973(3) 0.8294(2) 0.73871(15) 0.0147(6) Uani d 1 C
C14 1.0785(3) 0.9632(2) 0.64762(15) 0.0158(6) Uani d 1 C
C11 0.9486(3) 0.9752(2) 0.75219(16) 0.0192(6) Uani d 1 C
H11 0.9092 1.037 0.7364 0.023 Uiso calc 1 H
C13 1.1404(3) 0.9070(2) 0.60071(15) 0.0151(6) Uani d 1 C
C10 0.9173(4) 0.9361(2) 0.81455(16) 0.0233(7) Uani d 1 C
H10 0.8559 0.9718 0.8402 0.028 Uiso calc 1 H

loop_
_atom_site_aniso_label
_atom_site_aniso_U_11
_atom_site_aniso_U_22
_atom_site_aniso_U_33
_atom_site_aniso_U_12
_atom_site_aniso_U_13
_atom_site_aniso_U_23
O8 0.0261(11) 0.0135(11) 0.0206(11) 0.0011(9) 0.0074(9) 0.0047(8)
N2 0.0234(14) 0.0091(13) 0.0184(13) 0.0006(10) 0.0086(10) 0.0046(10)
C16 0.0186(14) 0.0152(15) 0.0148(15) -0.0031(12) 0.0016(11) 0.0003(11)
N3 0.0260(14) 0.0110(12) 0.0162(13) -0.0024(10) 0.0076(11) 0.0016(10)
C18 0.0235(16) 0.0122(14) 0.0169(15) -0.0006(12) 0.0030(12) 0.0015(11)
C17 0.0192(15) 0.0149(15) 0.0114(14) -0.0040(12) 0.0008(11) 0.0002(11)
C20 0.0302(18) 0.0216(16) 0.0173(16) -0.0069(13) 0.0102(13) -0.0017(12)
C21 0.0262(16) 0.0141(15) 0.0198(16) -0.0040(12) 0.0044(13) 0.0037(12)
C19 0.0303(17) 0.0183(15) 0.0182(16) 0.0004(13) 0.0088(13) -0.0037(12)
Br1 0.02352(16) 0.01829(16) 0.02287(17) -0.00538(12) 0.00478(12) -0.00394(12)
Br2 0.02291(16) 0.02093(17) 0.02250(17) -0.00523(12) 0.00106(12) 0.00026(12)
S1 0.0197(4) 0.0106(3) 0.0145(3) -0.0009(3) 0.0061(3) 0.0008(3)
O7 0.0322(13) 0.0127(11) 0.0238(13) 0.0039(9) 0.0120(10) 0.0036(9)
O4 0.0244(11) 0.0156(10) 0.0186(11) -0.0028(8) 0.0027(9) 0.0023(8)
N1 0.0195(12) 0.0105(12) 0.0150(12) -0.0034(10) 0.0048(10) 0.0001(9)
O3 0.0299(12) 0.0124(11) 0.0236(12) -0.0030(9) 0.0048(9) 0.0016(9)
O2 0.0260(12) 0.0143(12) 0.0219(12) 0.0029(10) 0.0036(9) 0.0040(9)
O1 0.0312(12) 0.0116(10) 0.0298(13) -0.0020(9) 0.0070(10) 0.0038(9)
C1 0.0179(15) 0.0138(15) 0.0192(15) -0.0003(11) 0.0086(12) -0.0029(11)
O6 0.0304(12) 0.0099(10) 0.0213(11) -0.0011(9) 0.0108(9) 0.0009(8)
C3 0.0183(14) 0.0125(14) 0.0164(15) -0.0019(11) 0.0053(12) -0.0033(11)
C5 0.0166(14) 0.0171(15) 0.0158(15) 0.0032(12) 0.0065(11) 0.0005(11)
O5 0.0204(11) 0.0139(10) 0.0193(11) 0.0005(8) 0.0066(8) 0.0014(8)
C6 0.0168(14) 0.0136(15) 0.0162(14) -0.0018(11) 0.0052(11) -0.0026(11)
C8 0.0223(15) 0.0163(15) 0.0160(14) -0.0032(12) 0.0053(12) -0.0011(12)
C2 0.0181(14) 0.0139(14) 0.0140(14) 0.0000(11) 0.0069(11) -0.0002(11)
C4 0.0214(15) 0.0133(15) 0.0193(16) 0.0017(12) 0.0096(12) -0.0025(11)
C15 0.0249(16) 0.0145(15) 0.0176(15) -0.0073(12) 0.0034(12) -0.0033(12)
C9 0.0311(18) 0.0241(17) 0.0176(16) -0.0024(14) 0.0107(13) 0.0013(13)
C12 0.0174(14) 0.0131(14) 0.0161(15) -0.0032(11) 0.0040(11) -0.0029(11)
C7 0.0142(14) 0.0130(14) 0.0170(15) -0.0028(11) 0.0031(11) -0.0035(11)
C14 0.0155(14) 0.0125(14) 0.0183(15) -0.0009(11) 0.0004(11) -0.0004(11)
C11 0.0215(15) 0.0142(15) 0.0223(16) 0.0010(12) 0.0050(12) -0.0035(12)
C13 0.0178(15) 0.0111(14) 0.0166(15) -0.0018(11) 0.0033(12) 0.0004(11)
C10 0.0259(17) 0.0246(17) 0.0226(17) 0.0010(13) 0.0126(13) -0.0049(13)

loop_
_atom_type_symbol
_atom_type_description
_atom_type_scat_dispersion_real
_atom_type_scat_dispersion_imag
_atom_type_scat_source
C C 0.0033 0.0016 'International Tables Vol C Tables 4.2.6.8 and 6.1.1.4'
H H 0 0 'International Tables Vol C Tables 4.2.6.8 and 6.1.1.4'
N N 0.0061 0.0033 'International Tables Vol C Tables 4.2.6.8 and 6.1.1.4'
O O 0.0106 0.006 'International Tables Vol C Tables 4.2.6.8 and 6.1.1.4'
S S 0.1246 0.1234 'International Tables Vol C Tables 4.2.6.8 and 6.1.1.4'
Br Br -0.2901 2.4595 'International Tables Vol C Tables 4.2.6.8 and 6.1.1.4'

loop_
_geom_angle_atom_site_label_1
_geom_angle_atom_site_label_2
_geom_angle_atom_site_label_3
_geom_angle
C16 N2 C17 127.4(2)
C16 N2 H2 116(2)
C17 N2 H2 115(2)
O8 C16 N2 123.2(3)
O8 C16 C13 122.3(3)
N2 C16 C13 114.5(2)
C19 N3 C17 122.7(2)
C19 N3 H3 117(2)
C17 N3 H3 120(2)
C21 C18 C17 118.5(3)
C21 C18 H18 120.7
C17 C18 H18 120.7
N3 C17 N2 113.3(2)
N3 C17 C18 119.3(3)
N2 C17 C18 127.4(3)
C19 C20 C21 118.9(3)
C19 C20 H20 120.6
C21 C20 H20 120.6
C18 C21 C20 120.6(3)
C18 C21 H21 119.7
C20 C21 H21 119.7
N3 C19 C20 119.9(3)
N3 C19 H19 120
C20 C19 H19 120
O6 S1 O5 118.66(12)
O6 S1 N1 108.40(12)
O5 S1 N1 107.37(12)
O6 S1 C7 110.61(12)
O5 S1 C7 108.06(12)
N1 S1 C7 102.49(13)
C14 O7 H7 106(3)
C13 N1 C15 114.1(2)
C13 N1 S1 113.39(18)
C15 N1 S1 116.02(18)
C5 O2 H22 95(4)
O3 C1 C6 123.7(3)
O3 C1 C2 117.3(3)
C6 C1 C2 119.0(2)
C2 C3 C4 122.7(3)
C2 C3 Br1 119.1(2)
C4 C3 Br1 118.1(2)
O2 C5 C6 122.7(3)
O2 C5 C4 114.4(2)
C6 C5 C4 122.9(3)
O2 C5 H22 26.7(15)
C6 C5 H22 149.2(16)
C4 C5 H22 87.8(16)
C5 C6 C1 119.6(3)
C5 C6 Br2 121.2(2)
C1 C6 Br2 119.0(2)
C7 C8 C9 118.6(3)
C7 C8 H8A 120.7
C9 C8 H8A 120.7
O4 C2 C3 126.2(3)
O4 C2 C1 116.0(2)
C3 C2 C1 117.9(2)
O1 C4 C3 126.9(3)
O1 C4 C5 115.4(3)
C3 C4 C5 117.6(2)
N1 C15 H15A 109.5
N1 C15 H15B 109.5
H15A C15 H15B 109.5
N1 C15 H15C 109.5
H15A C15 H15C 109.5
H15B C15 H15C 109.5
C10 C9 C8 120.1(3)
C10 C9 H9A 120
C8 C9 H9A 120
C11 C12 C7 118.0(3)
C11 C12 C14 121.1(3)
C7 C12 C14 120.8(2)
C8 C7 C12 122.3(3)
C8 C7 S1 120.3(2)
C12 C7 S1 117.3(2)
O7 C14 C13 122.1(3)
O7 C14 C12 115.1(2)
C13 C14 C12 122.7(3)
C10 C11 C12 120.1(3)
C10 C11 H11 119.9
C12 C11 H11 119.9
C14 C13 N1 121.2(2)
C14 C13 C16 120.6(3)
N1 C13 C16 118.2(2)
C9 C10 C11 121.0(3)
C9 C10 H10 119.5
C11 C10 H10 119.5

loop_
_geom_bond_atom_site_label_1
_geom_bond_atom_site_label_2
_geom_bond_distance
O8 C16 1.236(3)
N2 C16 1.374(4)
N2 C17 1.385(4)
N2 H2 0.77(3)
C16 C13 1.464(4)
N3 C19 1.342(4)
N3 C17 1.355(4)
N3 H3 0.92(3)
C18 C21 1.382(4)
C18 C17 1.388(4)
C18 H18 0.93
C20 C19 1.367(4)
C20 C21 1.397(4)
C20 H20 0.93
C21 H21 0.93
C19 H19 0.93
Br1 C3 1.880(3)
Br2 C6 1.872(3)
S1 O6 1.428(2)
S1 O5 1.433(2)
S1 N1 1.644(2)
S1 C7 1.767(3)
O7 C14 1.337(3)
O7 H7 0.74(4)
O4 C2 1.260(3)
N1 C13 1.443(3)
N1 C15 1.494(3)
O3 C1 1.223(3)
O2 C5 1.327(3)
O2 H22 0.70(4)
O1 C4 1.243(3)
C1 C6 1.448(4)
C1 C2 1.550(4)
C3 C2 1.389(4)
C3 C4 1.411(4)
C5 C6 1.343(4)
C5 C4 1.515(4)
C5 H22 1.55(4)
C8 C7 1.381(4)
C8 C9 1.398(4)
C8 H8A 0.93
C15 H15A 0.96
C15 H15B 0.96
C15 H15C 0.96
C9 C10 1.383(4)
C9 H9A 0.93
C12 C11 1.398(4)
C12 C7 1.401(4)
C12 C14 1.469(4)
C14 C13 1.366(4)
C11 C10 1.384(4)
C11 H11 0.93
C10 H10 0.93
